data_1557014
loop_
_publ_author_name
'Chakoumakos, B.C.'
'Horita, J.'
'Garlea, V.O.'

_publ_section_title
;
 H/D isotope effects in brucite at low temperatures : At 295 K
;
_journal_name_full 'American Mineralogist'
_journal_page_first 1
_journal_page_last 6
_journal_paper_doi 10.2138/am.2013.4202
_journal_volume 98
_journal_year 2013
_chemical_formula_sum 'D1.96 H0.04 Mg O2'
_chemical_name_common Mg[O(D0.98H0.02)]2
_chemical_name_mineral 'deuterated brucite at 295 K'
_space_group_IT_number 164
_space_group_name_Hall '-P 3 2"'
_space_group_name_H-M_alt 'P -3 m 1'
_cell_angle_alpha 90
_cell_angle_beta 90
_cell_angle_gamma 120
_cell_formula_units_Z 1
_cell_length_a 3.14597(10)
_cell_length_b 3.14597(10)
_cell_length_c 4.75387(19)
_cell_volume 40.746(2)
_diffrn_ambient_pressure 100
_diffrn_ambient_temperature 295
_cod_data_source_file bruciteD-295K.cif
_cod_data_source_block brucite-295K
_cod_original_formula_sum 'Mg1.0 O2.0 D1.96 H0.04'
_cod_database_code 1557014

loop_
_space_group_symop_id
_space_group_symop_operation_xyz
1 x,y,z
2 -x,-y,-z
3 -y,x-y,z
4 y,-x+y,-z
5 -x+y,-x,z
6 x-y,x,-z
7 y,x,-z
8 -y,-x,z
9 x-y,-y,-z
10 -x+y,y,z
11 -x,-x+y,-z
12 x,x-y,z

loop_
_atom_site_label
_atom_site_occupancy
_atom_site_fract_x
_atom_site_fract_y
_atom_site_fract_z
_atom_site_adp_type
_atom_site_U_iso_or_equiv
_atom_site_type_symbol
Mg 1.0 0.000000 0.000000 0.000000 Uiso 0.0120(10) Mg
O 1.00006 0.333333 0.666667 0.2189(7) Uiso 0.0076(5) O
D 0.32667 0.363(5) 0.727(5) 0.4145(8) Uiso 0.026(2) D
H 0.00668 0.363(5) 0.727(5) 0.4145(8) Uiso 0.026(2) H

loop_
_atom_type_symbol
Mg
O
D
H
